data_1511938
loop_
_publ_author_name
'Scales, Stephanie'
'Johnson, Sarah'
'Hu, Qiyue'
'Do, Quyen-Quyen'
'Richardson, Paul'
'Wang, Fen'
'Braganza, John'
'Ren, Shijian'
'Wan, Yadong'
'Zheng, Baojiang'
'Faizi, Darius'
'McAlpine, Indrawan'

_publ_section_title
;
 Studies on the Regioselective Nucleophilic Aromatic Substitution (SNAr)
 Reaction of 2-Substituted 3,5-Dichloropyrazines
;
_journal_issue 9
_journal_name_full 'Organic Letters'
_journal_page_first 2156
_journal_paper_doi 10.1021/ol4006695
_journal_volume 15
_journal_year 2013
_chemical_formula_sum 'C7 H4 Cl F3 N4'
_chemical_formula_weight 236.59
_chemical_name_systematic
; 
 ? 
;
_space_group_IT_number 14
_symmetry_cell_setting monoclinic
_symmetry_space_group_name_Hall '-P 2yn'
_symmetry_space_group_name_H-M 'P 1 21/n 1'
_atom_sites_solution_hydrogens geom
_atom_sites_solution_primary direct
_atom_sites_solution_secondary difmap
_audit_creation_method SHELXL-97
_cell_angle_alpha 90.00
_cell_angle_beta 109.605(10)
_cell_angle_gamma 90.00
_cell_formula_units_Z 4
_cell_length_a 9.531(2)
_cell_length_b 8.997(2)
_cell_length_c 11.626(3)
_cell_measurement_reflns_used 3370
_cell_measurement_temperature 100(2)
_cell_measurement_theta_max 24.98
_cell_measurement_theta_min 2.93
_cell_volume 939.1(4)
_computing_cell_refinement 'Bruker SAINT'
_computing_data_collection 'Bruker APEX2'
_computing_data_reduction 'Bruker SAINT'
_computing_molecular_graphics 'Bruker SHELXTL'
_computing_publication_material 'Bruker SHELXTL'
_computing_structure_refinement 'SHELXL-97 (Sheldrick, 1997)'
_computing_structure_solution 'SHELXS-97 (Sheldrick, 1990)'
_diffrn_ambient_temperature 100(2)
_diffrn_measured_fraction_theta_full 0.985
_diffrn_measured_fraction_theta_max 0.983
_diffrn_measurement_device_type 'Bruker APEX-II CCD'
_diffrn_measurement_method '\f and \w scans'
_diffrn_radiation_monochromator graphite
_diffrn_radiation_source 'fine-focus sealed tube'
_diffrn_radiation_type MoK\a
_diffrn_radiation_wavelength 0.71073
_diffrn_reflns_av_R_equivalents 0.0399
_diffrn_reflns_av_sigmaI/netI 0.0410
_diffrn_reflns_limit_h_max 11
_diffrn_reflns_limit_h_min -11
_diffrn_reflns_limit_k_max 10
_diffrn_reflns_limit_k_min -10
_diffrn_reflns_limit_l_max 13
_diffrn_reflns_limit_l_min -11
_diffrn_reflns_number 6677
_diffrn_reflns_theta_full 25.00
_diffrn_reflns_theta_max 25.07
_diffrn_reflns_theta_min 4.07
_exptl_absorpt_coefficient_mu 0.423
_exptl_absorpt_correction_T_max 0.914
_exptl_absorpt_correction_T_min 0.844
_exptl_absorpt_correction_type multi-scan
_exptl_absorpt_process_details sadabs
_exptl_crystal_colour colorless
_exptl_crystal_density_diffrn 1.673
_exptl_crystal_density_method 'not measured'
_exptl_crystal_description plate
_exptl_crystal_F_000 472
_exptl_crystal_size_max 0.33
_exptl_crystal_size_mid 0.28
_exptl_crystal_size_min 0.08
_refine_diff_density_max 0.414
_refine_diff_density_min -0.305
_refine_diff_density_rms 0.070
_refine_ls_extinction_method none
_refine_ls_goodness_of_fit_ref 1.041
_refine_ls_hydrogen_treatment constr
_refine_ls_matrix_type full
_refine_ls_number_parameters 136
_refine_ls_number_reflns 1644
_refine_ls_number_restraints 0
_refine_ls_restrained_S_all 1.041
_refine_ls_R_factor_all 0.0597
_refine_ls_R_factor_gt 0.0377
_refine_ls_shift/su_max 0.005
_refine_ls_shift/su_mean 0.001
_refine_ls_structure_factor_coef Fsqd
_refine_ls_weighting_details 'calc w=1/[\s^2^(Fo^2^)+(0.0600P)^2^+0.5700P] where P=(Fo^2^+2Fc^2^)/3'
_refine_ls_weighting_scheme calc
_refine_ls_wR_factor_gt 0.1014
_refine_ls_wR_factor_ref 0.1138
_reflns_number_gt 1228
_reflns_number_total 1644
_reflns_threshold_expression >2sigma(I)
_cod_data_source_file ol4006695_si_001.cif
_cod_data_source_block chloro_trifluoroethylamino_pyrazinecarbonitrile
_cod_depositor_comments
;
The following automatic conversions were performed:

'_symmetry_cell_setting' value 'Monoclinic' changed to 'monoclinic'
according to /home/saulius/struct/CIF-dictionaries/cif_core.dic
dictionary named 'cif_core.dic' version 2.4.2 from 2011-04-26.

Automatic conversion script
Id: cif_fix_values 1891 2012-01-12 08:04:46Z andrius 
;
_cod_original_cell_volume 939.2(4)
_cod_original_sg_symbol_H-M P2(1)/n
_cod_database_code 1511938

loop_
_symmetry_equiv_pos_as_xyz
'x, y, z'
'-x+1/2, y+1/2, -z+1/2'
'-x, -y, -z'
'x-1/2, -y-1/2, z-1/2'

loop_
_atom_site_label
_atom_site_type_symbol
_atom_site_fract_x
_atom_site_fract_y
_atom_site_fract_z
_atom_site_U_iso_or_equiv
_atom_site_adp_type
_atom_site_occupancy
_atom_site_symmetry_multiplicity
_atom_site_calc_flag
_atom_site_refinement_flags
Cl1 Cl 0.01022(7) 0.05613(7) 0.20894(7) 0.0243(2) Uani 1 1 d .
F1 F -0.0710(2) -0.6506(2) 0.39581(17) 0.0435(5) Uani 1 1 d .
F2 F -0.21863(19) -0.6021(2) 0.21340(17) 0.0405(5) Uani 1 1 d .
F3 F -0.15059(19) -0.4276(2) 0.34954(18) 0.0442(5) Uani 1 1 d .
N1 N 0.3014(3) 0.2644(3) 0.4523(2) 0.0263(6) Uani 1 1 d .
N2 N 0.3336(2) -0.1126(3) 0.4911(2) 0.0207(5) Uani 1 1 d .
N3 N 0.0888(2) -0.2104(2) 0.2943(2) 0.0182(5) Uani 1 1 d .
N4 N 0.1501(2) -0.4530(2) 0.3595(2) 0.0212(5) Uani 1 1 d .
H4A H 0.2120 -0.5140 0.4114 0.025 Uiso 1 1 calc R
C1 C 0.2748(3) 0.1403(3) 0.4339(2) 0.0211(6) Uani 1 1 d .
C2 C 0.2413(3) -0.0158(3) 0.4111(2) 0.0189(6) Uani 1 1 d .
C3 C 0.3031(3) -0.2541(3) 0.4727(2) 0.0208(6) Uani 1 1 d .
H3A H 0.3664 -0.3244 0.5265 0.025 Uiso 1 1 calc R
C4 C 0.1229(3) -0.0677(3) 0.3145(2) 0.0186(6) Uani 1 1 d .
C5 C 0.1779(3) -0.3063(3) 0.3747(2) 0.0179(6) Uani 1 1 d .
C6 C 0.0259(3) -0.5172(3) 0.2643(2) 0.0201(6) Uani 1 1 d .
H6A H 0.0583 -0.6110 0.2363 0.024 Uiso 1 1 calc R
H6B H -0.0059 -0.4482 0.1940 0.024 Uiso 1 1 calc R
C7 C -0.1040(3) -0.5485(3) 0.3057(3) 0.0288(7) Uani 1 1 d .

loop_
_atom_site_aniso_label
_atom_site_aniso_U_11
_atom_site_aniso_U_22
_atom_site_aniso_U_33
_atom_site_aniso_U_23
_atom_site_aniso_U_13
_atom_site_aniso_U_12
Cl1 0.0239(4) 0.0133(4) 0.0263(4) 0.0032(3) -0.0041(3) 0.0015(3)
F1 0.0564(12) 0.0427(13) 0.0340(11) 0.0040(9) 0.0185(10) -0.0151(10)
F2 0.0303(9) 0.0469(12) 0.0385(11) -0.0159(9) 0.0041(9) -0.0159(8)
F3 0.0303(10) 0.0472(13) 0.0564(13) -0.0264(10) 0.0163(10) -0.0046(8)
N1 0.0271(13) 0.0174(14) 0.0271(14) 0.0010(11) -0.0005(12) 0.0005(11)
N2 0.0227(12) 0.0153(12) 0.0194(12) 0.0006(10) 0.0010(11) 0.0012(10)
N3 0.0202(12) 0.0111(12) 0.0198(13) 0.0003(9) 0.0023(10) 0.0014(9)
N4 0.0247(12) 0.0112(12) 0.0217(13) 0.0020(9) -0.0001(10) 0.0011(9)
C1 0.0199(14) 0.0200(17) 0.0180(15) 0.0013(12) -0.0009(12) 0.0023(11)
C2 0.0214(14) 0.0140(14) 0.0201(15) 0.0005(11) 0.0052(12) -0.0007(11)
C3 0.0242(14) 0.0143(15) 0.0180(15) 0.0035(11) -0.0006(13) 0.0045(11)
C4 0.0185(13) 0.0159(15) 0.0184(15) 0.0040(11) 0.0022(12) 0.0024(11)
C5 0.0188(13) 0.0136(15) 0.0193(14) -0.0002(11) 0.0037(12) 0.0002(11)
C6 0.0262(15) 0.0124(14) 0.0168(14) -0.0007(11) 0.0008(12) -0.0001(11)
C7 0.0319(16) 0.0234(17) 0.0272(17) -0.0058(14) 0.0046(14) -0.0034(13)

loop_
_atom_type_symbol
_atom_type_description
_atom_type_scat_dispersion_real
_atom_type_scat_dispersion_imag
_atom_type_scat_source
C C 0.0033 0.0016 'International Tables Vol C Tables 4.2.6.8 and 6.1.1.4'
H H 0.0000 0.0000 'International Tables Vol C Tables 4.2.6.8 and 6.1.1.4'
N N 0.0061 0.0033 'International Tables Vol C Tables 4.2.6.8 and 6.1.1.4'
F F 0.0171 0.0103 'International Tables Vol C Tables 4.2.6.8 and 6.1.1.4'
Cl Cl 0.1484 0.1585 'International Tables Vol C Tables 4.2.6.8 and 6.1.1.4'

loop_
_geom_angle_atom_site_label_1
_geom_angle_atom_site_label_2
_geom_angle_atom_site_label_3
_geom_angle
C3 N2 C2 117.0(2)
C4 N3 C5 116.0(2)
C5 N4 C6 124.6(2)
C5 N4 H4A 117.7
C6 N4 H4A 117.7
N1 C1 C2 179.8(3)
N2 C2 C4 120.4(2)
N2 C2 C1 116.4(2)
C4 C2 C1 123.3(2)
N2 C3 C5 122.2(2)
N2 C3 H3A 118.9
C5 C3 H3A 118.9
N3 C4 C2 123.8(2)
N3 C4 Cl1 116.0(2)
C2 C4 Cl1 120.1(2)
N3 C5 N4 119.2(2)
N3 C5 C3 120.6(2)
N4 C5 C3 120.2(2)
N4 C6 C7 112.5(2)
N4 C6 H6A 109.1
C7 C6 H6A 109.1
N4 C6 H6B 109.1
C7 C6 H6B 109.1
H6A C6 H6B 107.8
F3 C7 F2 108.2(2)
F3 C7 F1 106.2(2)
F2 C7 F1 107.0(2)
F3 C7 C6 112.6(2)
F2 C7 C6 110.5(2)
F1 C7 C6 112.0(2)

loop_
_geom_bond_atom_site_label_1
_geom_bond_atom_site_label_2
_geom_bond_distance
Cl1 C4 1.737(3)
F1 C7 1.348(4)
F2 C7 1.338(3)
F3 C7 1.339(3)
N1 C1 1.149(3)
N2 C3 1.308(3)
N2 C2 1.359(4)
N3 C4 1.326(3)
N3 C5 1.344(3)
N4 C5 1.346(3)
N4 C6 1.443(3)
N4 H4A 0.8800
C1 C2 1.445(4)
C2 C4 1.379(4)
C3 C5 1.425(4)
C3 H3A 0.9500
C6 C7 1.498(4)
C6 H6A 0.9900
C6 H6B 0.9900
